data_2228763
loop_
_publ_author_name
'Bon, Vladimir V.'
'Orysyk, Svitlana I.'
'Pekhnyo, Vasily I.'

_publ_section_title
;
 <i>cis</i>-(Pyridin-2-ylcarbonimidodithioato-\k^2^<i>S</i>,<i>S</i>')bis(triphenylphosphane-\k<i>P</i>)palladium(II)
;
_journal_coeditor_code IM2253
_journal_issue 1
_journal_name_full 'Acta Crystallographica Section E'
_journal_page_first m46
_journal_paper_doi 10.1107/S1600536810050518
_journal_volume 67
_journal_year 2011
_chemical_formula_iupac '[Pd (C6 H4 N2 S2) (C18 H15 P)2]'
_chemical_formula_moiety 'C42 H34 N2 P2 Pd S2'
_chemical_formula_sum 'C42 H34 N2 P2 Pd S2'
_chemical_formula_weight 799.17
_chemical_melting_point 558
_chemical_name_systematic
;
<i>cis</i>-(Pyridin-2-ylcarbonimidodithioato-
\k^2^<i>S</i>,<i>S</i>')bis(triphenylphosphane-\k<i>P</i>)palladium(II)
;
_space_group_IT_number 2
_symmetry_cell_setting triclinic
_symmetry_space_group_name_Hall '-P 1'
_symmetry_space_group_name_H-M 'P -1'
_atom_sites_solution_hydrogens geom
_atom_sites_solution_primary direct
_atom_sites_solution_secondary difmap
_audit_creation_method SHELXL-97
_cell_angle_alpha 102.6090(10)
_cell_angle_beta 107.6720(10)
_cell_angle_gamma 108.5670(10)
_cell_formula_units_Z 2
_cell_length_a 10.9163(10)
_cell_length_b 12.7235(12)
_cell_length_c 15.7104(14)
_cell_measurement_reflns_used 9826
_cell_measurement_temperature 173(2)
_cell_measurement_theta_max 26.51
_cell_measurement_theta_min 2.69
_cell_volume 1847.2(3)
_computing_cell_refinement 'SAINT (Bruker, 2005)'
_computing_data_collection 'APEX2 (Bruker, 2005)'
_computing_data_reduction 'SAINT (Bruker, 2005)'
_computing_molecular_graphics 'PLATON (Spek, 2009)'
_computing_publication_material 'publCIF (Westrip, 2010)'
_computing_structure_refinement 'SHELXL97 (Sheldrick, 2008)'
_computing_structure_solution 'SHELXS97 (Sheldrick, 2008)'
_diffrn_ambient_temperature 173(2)
_diffrn_measured_fraction_theta_full 0.989
_diffrn_measured_fraction_theta_max 0.989
_diffrn_measurement_device_type 'Bruker APEXII CCD'
_diffrn_measurement_method '\f and \w'
_diffrn_radiation_monochromator graphite
_diffrn_radiation_source 'fine-focus sealed tube'
_diffrn_radiation_type MoK\a
_diffrn_radiation_wavelength 0.71073
_diffrn_reflns_av_R_equivalents 0.0250
_diffrn_reflns_av_sigmaI/netI 0.0237
_diffrn_reflns_limit_h_max 13
_diffrn_reflns_limit_h_min -13
_diffrn_reflns_limit_k_max 15
_diffrn_reflns_limit_k_min -15
_diffrn_reflns_limit_l_max 19
_diffrn_reflns_limit_l_min -19
_diffrn_reflns_number 30024
_diffrn_reflns_theta_full 26.48
_diffrn_reflns_theta_max 26.48
_diffrn_reflns_theta_min 1.45
_exptl_absorpt_coefficient_mu 0.735
_exptl_absorpt_correction_T_max 0.8896
_exptl_absorpt_correction_T_min 0.7124
_exptl_absorpt_correction_type multi-scan
_exptl_absorpt_process_details '(SADABS; Bruker, 2005)'
_exptl_crystal_colour yellow
_exptl_crystal_density_diffrn 1.437
_exptl_crystal_density_method 'not measured'
_exptl_crystal_description block
_exptl_crystal_F_000 816
_exptl_crystal_size_max 0.50
_exptl_crystal_size_mid 0.30
_exptl_crystal_size_min 0.16
_refine_diff_density_max 0.433
_refine_diff_density_min -0.537
_refine_ls_extinction_method none
_refine_ls_goodness_of_fit_ref 1.055
_refine_ls_hydrogen_treatment constr
_refine_ls_matrix_type full
_refine_ls_number_parameters 442
_refine_ls_number_reflns 7568
_refine_ls_number_restraints 0
_refine_ls_restrained_S_all 1.055
_refine_ls_R_factor_all 0.0276
_refine_ls_R_factor_gt 0.0225
_refine_ls_shift/su_max 0.001
_refine_ls_shift/su_mean 0.000
_refine_ls_structure_factor_coef Fsqd
_refine_ls_weighting_details 'calc w=1/[\s^2^(Fo^2^)+(0.0192P)^2^+1.2908P] where P=(Fo^2^+2Fc^2^)/3'
_refine_ls_weighting_scheme calc
_refine_ls_wR_factor_gt 0.0517
_refine_ls_wR_factor_ref 0.0550
_reflns_number_gt 6811
_reflns_number_total 7568
_reflns_threshold_expression I>2sigma(I)
_cod_data_source_file im2253.cif
_cod_data_source_block I
_cod_database_code 2228763
_cod_database_fobs_code 2228763

loop_
_symmetry_equiv_pos_as_xyz
'x, y, z'
'-x, -y, -z'

loop_
_atom_site_type_symbol
_atom_site_label
_atom_site_fract_x
_atom_site_fract_y
_atom_site_fract_z
_atom_site_U_iso_or_equiv
_atom_site_adp_type
_atom_site_calc_flag
_atom_site_refinement_flags
_atom_site_occupancy
_atom_site_disorder_assembly
_atom_site_disorder_group
Pd Pd1 0.261679(13) 0.490049(11) 0.242076(9) 0.01556(4) Uani d . 1 . .
S S1 0.40275(5) 0.68151(4) 0.35196(3) 0.02194(10) Uani d . 1 . .
S S2 0.44221(5) 0.56216(4) 0.19302(3) 0.02078(10) Uani d . 1 . .
P P1 0.10786(5) 0.47339(4) 0.31797(3) 0.01678(9) Uani d . 1 . .
P P2 0.15254(5) 0.30268(4) 0.12882(3) 0.01660(9) Uani d . 1 . .
N N1 0.61298(16) 0.78937(13) 0.29662(11) 0.0242(3) Uani d . 1 . .
N N2 0.79863(18) 0.93668(15) 0.43303(12) 0.0315(4) Uani d . 1 . .
C C1 0.50723(18) 0.69887(16) 0.28491(13) 0.0198(4) Uani d . 1 . .
C C2 0.6625(2) 0.89572(16) 0.37398(13) 0.0244(4) Uani d . 1 . .
C C3 0.8521(2) 1.03808(18) 0.50638(15) 0.0364(5) Uani d . 1 . .
H H3 0.9481 1.0677 0.5491 0.044 Uiso calc R 1 . .
C C4 0.7757(3) 1.10161(18) 0.52328(15) 0.0382(5) Uani d . 1 . .
H H4 0.8177 1.1726 0.5767 0.046 Uiso calc R 1 . .
C C5 0.6371(3) 1.06015(18) 0.46105(16) 0.0380(5) Uani d . 1 . .
H H5 0.5820 1.1026 0.4707 0.046 Uiso calc R 1 . .
C C6 0.5785(2) 0.95570(17) 0.38411(15) 0.0324(5) Uani d . 1 . .
H H6 0.4835 0.9260 0.3396 0.039 Uiso calc R 1 . .
C C7 0.21273(18) 0.52223(15) 0.44574(12) 0.0187(4) Uani d . 1 . .
C C8 0.2197(2) 0.61859(16) 0.51214(13) 0.0239(4) Uani d . 1 . .
H H8 0.1648 0.6604 0.4921 0.029 Uiso calc R 1 . .
C C9 0.3069(2) 0.65392(18) 0.60798(14) 0.0297(4) Uani d . 1 . .
H H9 0.3128 0.7209 0.6529 0.036 Uiso calc R 1 . .
C C10 0.3851(2) 0.59247(19) 0.63835(14) 0.0306(5) Uani d . 1 . .
H H10 0.4415 0.6152 0.7042 0.037 Uiso calc R 1 . .
C C11 0.3810(2) 0.4978(2) 0.57281(15) 0.0321(5) Uani d . 1 . .
H H11 0.4356 0.4560 0.5935 0.039 Uiso calc R 1 . .
C C12 0.2972(2) 0.46390(18) 0.47686(14) 0.0268(4) Uani d . 1 . .
H H12 0.2971 0.4004 0.4318 0.032 Uiso calc R 1 . .
C C13 -0.03915(19) 0.33285(15) 0.28912(13) 0.0208(4) Uani d . 1 . .
C C14 -0.0328(2) 0.25909(16) 0.34274(14) 0.0262(4) Uani d . 1 . .
H H14 0.0485 0.2836 0.3996 0.031 Uiso calc R 1 . .
C C15 -0.1447(2) 0.14992(18) 0.31339(16) 0.0367(5) Uani d . 1 . .
H H15 -0.1393 0.1002 0.3503 0.044 Uiso calc R 1 . .
C C16 -0.2634(2) 0.11321(19) 0.23120(17) 0.0405(6) Uani d . 1 . .
H H16 -0.3392 0.0383 0.2113 0.049 Uiso calc R 1 . .
C C17 -0.2717(2) 0.18551(19) 0.17795(16) 0.0376(5) Uani d . 1 . .
H H17 -0.3537 0.1603 0.1214 0.045 Uiso calc R 1 . .
C C18 -0.1609(2) 0.29515(17) 0.20653(14) 0.0277(4) Uani d . 1 . .
H H18 -0.1680 0.3448 0.1697 0.033 Uiso calc R 1 . .
C C19 0.01908(18) 0.57093(15) 0.29947(12) 0.0187(4) Uani d . 1 . .
C C20 -0.07535(19) 0.57915(17) 0.34150(14) 0.0250(4) Uani d . 1 . .
H H20 -0.0926 0.5343 0.3809 0.030 Uiso calc R 1 . .
C C21 -0.1439(2) 0.65267(18) 0.32576(15) 0.0285(4) Uani d . 1 . .
H H21 -0.2062 0.6592 0.3556 0.034 Uiso calc R 1 . .
C C22 -0.1218(2) 0.71635(17) 0.26679(14) 0.0285(4) Uani d . 1 . .
H H22 -0.1693 0.7661 0.2559 0.034 Uiso calc R 1 . .
C C23 -0.0304(2) 0.70755(17) 0.22360(13) 0.0259(4) Uani d . 1 . .
H H23 -0.0164 0.7503 0.1823 0.031 Uiso calc R 1 . .
C C24 0.04113(19) 0.63604(15) 0.24065(12) 0.0206(4) Uani d . 1 . .
H H24 0.1053 0.6316 0.2120 0.025 Uiso calc R 1 . .
C C25 0.25221(18) 0.26491(16) 0.06117(12) 0.0214(4) Uani d . 1 . .
C C26 0.2939(2) 0.17213(18) 0.06223(14) 0.0295(4) Uani d . 1 . .
H H26 0.2721 0.1261 0.1001 0.035 Uiso calc R 1 . .
C C27 0.3676(2) 0.1469(2) 0.00776(17) 0.0425(6) Uani d . 1 . .
H H27 0.3943 0.0828 0.0077 0.051 Uiso calc R 1 . .
C C28 0.4017(2) 0.2146(2) -0.04599(17) 0.0470(6) Uani d . 1 . .
H H28 0.4528 0.1975 -0.0824 0.056 Uiso calc R 1 . .
C C29 0.3620(2) 0.3075(2) -0.04720(15) 0.0408(6) Uani d . 1 . .
H H29 0.3865 0.3544 -0.0839 0.049 Uiso calc R 1 . .
C C30 0.2863(2) 0.33189(18) 0.00545(14) 0.0298(4) Uani d . 1 . .
H H30 0.2575 0.3946 0.0035 0.036 Uiso calc R 1 . .
C C31 0.12398(19) 0.19049(15) 0.18454(12) 0.0195(4) Uani d . 1 . .
C C32 0.2376(2) 0.21068(17) 0.26675(14) 0.0273(4) Uani d . 1 . .
H H32 0.3220 0.2806 0.2909 0.033 Uiso calc R 1 . .
C C33 0.2284(2) 0.12971(19) 0.31339(15) 0.0358(5) Uani d . 1 . .
H H33 0.3061 0.1440 0.3693 0.043 Uiso calc R 1 . .
C C34 0.1051(3) 0.02747(18) 0.27813(15) 0.0372(5) Uani d . 1 . .
H H34 0.0989 -0.0288 0.3094 0.045 Uiso calc R 1 . .
C C35 -0.0081(2) 0.00757(17) 0.19791(15) 0.0317(5) Uani d . 1 . .
H H35 -0.0925 -0.0622 0.1745 0.038 Uiso calc R 1 . .
C C36 0.0001(2) 0.08889(16) 0.15087(13) 0.0238(4) Uani d . 1 . .
H H36 -0.0788 0.0750 0.0959 0.029 Uiso calc R 1 . .
C C37 -0.01405(18) 0.27074(15) 0.03346(12) 0.0189(4) Uani d . 1 . .
C C38 -0.0635(2) 0.35919(17) 0.03277(13) 0.0255(4) Uani d . 1 . .
H H38 -0.0109 0.4344 0.0822 0.031 Uiso calc R 1 . .
C C39 -0.1891(2) 0.33812(19) -0.03965(15) 0.0330(5) Uani d . 1 . .
H H39 -0.2220 0.3988 -0.0395 0.040 Uiso calc R 1 . .
C C40 -0.2660(2) 0.2292(2) -0.11178(14) 0.0330(5) Uani d . 1 . .
H H40 -0.3526 0.2146 -0.1606 0.040 Uiso calc R 1 . .
C C41 -0.2168(2) 0.14114(19) -0.11288(14) 0.0321(5) Uani d . 1 . .
H H41 -0.2694 0.0664 -0.1628 0.038 Uiso calc R 1 . .
C C42 -0.0908(2) 0.16209(17) -0.04121(13) 0.0251(4) Uani d . 1 . .
H H42 -0.0566 0.1021 -0.0430 0.030 Uiso calc R 1 . .

loop_
_atom_site_aniso_label
_atom_site_aniso_U_11
_atom_site_aniso_U_22
_atom_site_aniso_U_33
_atom_site_aniso_U_12
_atom_site_aniso_U_13
_atom_site_aniso_U_23
Pd1 0.01550(7) 0.01378(7) 0.01700(7) 0.00506(5) 0.00705(5) 0.00543(5)
S1 0.0217(2) 0.0161(2) 0.0238(2) 0.00335(18) 0.01150(18) 0.00261(18)
S2 0.0189(2) 0.0201(2) 0.0219(2) 0.00547(17) 0.01043(17) 0.00524(17)
P1 0.0178(2) 0.0159(2) 0.0188(2) 0.00725(17) 0.00877(17) 0.00762(17)
P2 0.0173(2) 0.0147(2) 0.0171(2) 0.00594(17) 0.00677(17) 0.00551(17)
N1 0.0203(8) 0.0208(8) 0.0279(8) 0.0048(6) 0.0110(7) 0.0060(7)
N2 0.0281(9) 0.0266(9) 0.0310(9) 0.0047(7) 0.0078(7) 0.0094(7)
C1 0.0173(8) 0.0210(9) 0.0232(9) 0.0092(7) 0.0086(7) 0.0090(7)
C2 0.0253(10) 0.0192(9) 0.0263(10) 0.0030(8) 0.0129(8) 0.0095(8)
C3 0.0359(12) 0.0278(11) 0.0281(11) 0.0030(9) 0.0030(9) 0.0074(9)
C4 0.0502(14) 0.0218(10) 0.0295(11) 0.0045(10) 0.0127(10) 0.0056(9)
C5 0.0462(13) 0.0241(11) 0.0479(13) 0.0136(10) 0.0255(11) 0.0123(10)
C6 0.0270(10) 0.0242(10) 0.0390(12) 0.0056(8) 0.0120(9) 0.0077(9)
C7 0.0180(8) 0.0205(9) 0.0191(9) 0.0068(7) 0.0090(7) 0.0092(7)
C8 0.0249(9) 0.0249(10) 0.0248(9) 0.0109(8) 0.0125(8) 0.0096(8)
C9 0.0295(10) 0.0316(11) 0.0241(10) 0.0088(9) 0.0135(8) 0.0049(8)
C10 0.0200(9) 0.0452(12) 0.0217(10) 0.0072(9) 0.0076(8) 0.0133(9)
C11 0.0247(10) 0.0450(13) 0.0342(11) 0.0189(9) 0.0116(9) 0.0212(10)
C12 0.0283(10) 0.0307(10) 0.0264(10) 0.0169(9) 0.0119(8) 0.0108(8)
C13 0.0228(9) 0.0169(9) 0.0248(9) 0.0067(7) 0.0144(7) 0.0065(7)
C14 0.0328(10) 0.0215(9) 0.0297(10) 0.0110(8) 0.0182(9) 0.0110(8)
C15 0.0529(14) 0.0217(10) 0.0458(13) 0.0119(10) 0.0347(12) 0.0144(9)
C16 0.0418(13) 0.0217(10) 0.0479(14) -0.0025(9) 0.0299(11) 0.0007(10)
C17 0.0276(11) 0.0348(12) 0.0337(11) 0.0005(9) 0.0132(9) -0.0012(9)
C18 0.0254(10) 0.0272(10) 0.0275(10) 0.0069(8) 0.0125(8) 0.0078(8)
C19 0.0165(8) 0.0170(8) 0.0225(9) 0.0076(7) 0.0066(7) 0.0073(7)
C20 0.0231(9) 0.0268(10) 0.0313(10) 0.0111(8) 0.0143(8) 0.0154(8)
C21 0.0247(10) 0.0317(11) 0.0374(11) 0.0154(9) 0.0172(9) 0.0147(9)
C22 0.0261(10) 0.0264(10) 0.0357(11) 0.0153(8) 0.0100(8) 0.0125(9)
C23 0.0311(10) 0.0239(10) 0.0265(10) 0.0130(8) 0.0114(8) 0.0137(8)
C24 0.0213(9) 0.0196(9) 0.0213(9) 0.0082(7) 0.0095(7) 0.0067(7)
C25 0.0164(8) 0.0219(9) 0.0187(9) 0.0040(7) 0.0060(7) 0.0012(7)
C26 0.0232(10) 0.0320(11) 0.0302(10) 0.0130(8) 0.0096(8) 0.0046(9)
C27 0.0293(11) 0.0478(14) 0.0447(13) 0.0216(11) 0.0131(10) -0.0004(11)
C28 0.0290(12) 0.0623(16) 0.0395(13) 0.0137(11) 0.0205(10) -0.0025(12)
C29 0.0323(12) 0.0491(14) 0.0282(11) 0.0021(10) 0.0178(9) 0.0043(10)
C30 0.0291(10) 0.0294(11) 0.0247(10) 0.0066(9) 0.0121(8) 0.0047(8)
C31 0.0246(9) 0.0166(8) 0.0206(9) 0.0106(7) 0.0112(7) 0.0066(7)
C32 0.0285(10) 0.0232(10) 0.0269(10) 0.0100(8) 0.0082(8) 0.0076(8)
C33 0.0459(13) 0.0358(12) 0.0291(11) 0.0225(10) 0.0108(10) 0.0153(9)
C34 0.0621(15) 0.0260(11) 0.0350(12) 0.0225(11) 0.0241(11) 0.0188(9)
C35 0.0424(12) 0.0187(9) 0.0343(11) 0.0084(9) 0.0202(10) 0.0096(8)
C36 0.0275(10) 0.0175(9) 0.0243(9) 0.0075(8) 0.0108(8) 0.0056(7)
C37 0.0192(8) 0.0213(9) 0.0187(8) 0.0081(7) 0.0100(7) 0.0089(7)
C38 0.0298(10) 0.0246(10) 0.0237(9) 0.0131(8) 0.0102(8) 0.0094(8)
C39 0.0363(11) 0.0378(12) 0.0333(11) 0.0237(10) 0.0128(9) 0.0168(9)
C40 0.0266(10) 0.0468(13) 0.0247(10) 0.0157(10) 0.0063(8) 0.0157(9)
C41 0.0298(11) 0.0331(11) 0.0208(10) 0.0079(9) 0.0039(8) 0.0033(8)
C42 0.0272(10) 0.0237(10) 0.0225(9) 0.0110(8) 0.0086(8) 0.0057(8)

loop_
_atom_type_symbol
_atom_type_description
_atom_type_scat_dispersion_real
_atom_type_scat_dispersion_imag
_atom_type_scat_source
C C 0.0033 0.0016 'International Tables Vol C Tables 4.2.6.8 and 6.1.1.4'
H H 0.0000 0.0000 'International Tables Vol C Tables 4.2.6.8 and 6.1.1.4'
N N 0.0061 0.0033 'International Tables Vol C Tables 4.2.6.8 and 6.1.1.4'
P P 0.1023 0.0942 'International Tables Vol C Tables 4.2.6.8 and 6.1.1.4'
Pd Pd -0.9988 1.0072 'International Tables Vol C Tables 4.2.6.8 and 6.1.1.4'
S S 0.1246 0.1234 'International Tables Vol C Tables 4.2.6.8 and 6.1.1.4'

loop_
_geom_angle_atom_site_label_1
_geom_angle_atom_site_label_2
_geom_angle_atom_site_label_3
_geom_angle_site_symmetry_1
_geom_angle_site_symmetry_3
_geom_angle
_geom_angle_publ_flag
P2 Pd1 P1 . . 99.768(17) ?
P2 Pd1 S2 . . 96.202(17) ?
P1 Pd1 S2 . . 163.859(17) ?
P2 Pd1 S1 . . 171.187(17) ?
P1 Pd1 S1 . . 88.614(17) ?
S2 Pd1 S1 . . 75.557(17) ?
C1 S1 Pd1 . . 87.98(6) ?
C1 S2 Pd1 . . 88.45(6) ?
C19 P1 C7 . . 107.41(8) ?
C19 P1 C13 . . 102.38(8) ?
C7 P1 C13 . . 105.76(8) ?
C19 P1 Pd1 . . 110.53(6) ?
C7 P1 Pd1 . . 107.71(6) ?
C13 P1 Pd1 . . 122.17(6) ?
C37 P2 C31 . . 108.92(8) ?
C37 P2 C25 . . 101.60(8) ?
C31 P2 C25 . . 103.24(8) ?
C37 P2 Pd1 . . 115.41(6) ?
C31 P2 Pd1 . . 110.71(6) ?
C25 P2 Pd1 . . 115.92(6) ?
C1 N1 C2 . . 119.58(16) ?
C3 N2 C2 . . 117.30(19) ?
N1 C1 S2 . . 122.57(14) ?
N1 C1 S1 . . 129.67(14) ?
S2 C1 S1 . . 107.75(9) ?
N2 C2 C6 . . 122.92(18) ?
N2 C2 N1 . . 114.58(17) ?
C6 C2 N1 . . 122.40(17) ?
N2 C3 C4 . . 123.7(2) ?
N2 C3 H3 . . 118.2 ?
C4 C3 H3 . . 118.2 ?
C3 C4 C5 . . 118.5(2) ?
C3 C4 H4 . . 120.7 ?
C5 C4 H4 . . 120.7 ?
C4 C5 C6 . . 119.4(2) ?
C4 C5 H5 . . 120.3 ?
C6 C5 H5 . . 120.3 ?
C5 C6 C2 . . 118.2(2) ?
C5 C6 H6 . . 120.9 ?
C2 C6 H6 . . 120.9 ?
C8 C7 C12 . . 118.79(17) ?
C8 C7 P1 . . 123.31(14) ?
C12 C7 P1 . . 117.77(14) ?
C7 C8 C9 . . 120.08(18) ?
C7 C8 H8 . . 120.0 ?
C9 C8 H8 . . 120.0 ?
C10 C9 C8 . . 120.55(19) ?
C10 C9 H9 . . 119.7 ?
C8 C9 H9 . . 119.7 ?
C9 C10 C11 . . 119.91(18) ?
C9 C10 H10 . . 120.0 ?
C11 C10 H10 . . 120.0 ?
C10 C11 C12 . . 119.90(19) ?
C10 C11 H11 . . 120.1 ?
C12 C11 H11 . . 120.1 ?
C11 C12 C7 . . 120.68(18) ?
C11 C12 H12 . . 119.7 ?
C7 C12 H12 . . 119.7 ?
C14 C13 C18 . . 118.55(17) ?
C14 C13 P1 . . 123.23(14) ?
C18 C13 P1 . . 118.14(14) ?
C15 C14 C13 . . 120.31(19) ?
C15 C14 H14 . . 119.8 ?
C13 C14 H14 . . 119.8 ?
C16 C15 C14 . . 120.5(2) ?
C16 C15 H15 . . 119.7 ?
C14 C15 H15 . . 119.7 ?
C17 C16 C15 . . 119.82(19) ?
C17 C16 H16 . . 120.1 ?
C15 C16 H16 . . 120.1 ?
C16 C17 C18 . . 120.3(2) ?
C16 C17 H17 . . 119.8 ?
C18 C17 H17 . . 119.8 ?
C17 C18 C13 . . 120.42(19) ?
C17 C18 H18 . . 119.8 ?
C13 C18 H18 . . 119.8 ?
C24 C19 C20 . . 118.93(16) ?
C24 C19 P1 . . 120.20(14) ?
C20 C19 P1 . . 120.84(14) ?
C21 C20 C19 . . 120.29(18) ?
C21 C20 H20 . . 119.9 ?
C19 C20 H20 . . 119.9 ?
C22 C21 C20 . . 120.26(19) ?
C22 C21 H21 . . 119.9 ?
C20 C21 H21 . . 119.9 ?
C21 C22 C23 . . 120.00(18) ?
C21 C22 H22 . . 120.0 ?
C23 C22 H22 . . 120.0 ?
C22 C23 C24 . . 120.09(18) ?
C22 C23 H23 . . 120.0 ?
C24 C23 H23 . . 120.0 ?
C23 C24 C19 . . 120.40(17) ?
C23 C24 H24 . . 119.8 ?
C19 C24 H24 . . 119.8 ?
C26 C25 C30 . . 118.96(18) ?
C26 C25 P2 . . 123.02(15) ?
C30 C25 P2 . . 118.02(15) ?
C27 C26 C25 . . 120.1(2) ?
C27 C26 H26 . . 120.0 ?
C25 C26 H26 . . 120.0 ?
C28 C27 C26 . . 120.2(2) ?
C28 C27 H27 . . 119.9 ?
C26 C27 H27 . . 119.9 ?
C27 C28 C29 . . 120.4(2) ?
C27 C28 H28 . . 119.8 ?
C29 C28 H28 . . 119.8 ?
C28 C29 C30 . . 119.8(2) ?
C28 C29 H29 . . 120.1 ?
C30 C29 H29 . . 120.1 ?
C29 C30 C25 . . 120.6(2) ?
C29 C30 H30 . . 119.7 ?
C25 C30 H30 . . 119.7 ?
C36 C31 C32 . . 119.22(17) ?
C36 C31 P2 . . 124.91(14) ?
C32 C31 P2 . . 115.87(14) ?
C33 C32 C31 . . 120.60(19) ?
C33 C32 H32 . . 119.7 ?
C31 C32 H32 . . 119.7 ?
C32 C33 C34 . . 119.70(19) ?
C32 C33 H33 . . 120.2 ?
C34 C33 H33 . . 120.2 ?
C35 C34 C33 . . 120.12(19) ?
C35 C34 H34 . . 119.9 ?
C33 C34 H34 . . 119.9 ?
C34 C35 C36 . . 120.54(19) ?
C34 C35 H35 . . 119.7 ?
C36 C35 H35 . . 119.7 ?
C31 C36 C35 . . 119.81(18) ?
C31 C36 H36 . . 120.1 ?
C35 C36 H36 . . 120.1 ?
C38 C37 C42 . . 118.81(17) ?
C38 C37 P2 . . 119.11(14) ?
C42 C37 P2 . . 122.02(14) ?
C39 C38 C37 . . 120.48(18) ?
C39 C38 H38 . . 119.8 ?
C37 C38 H38 . . 119.8 ?
C40 C39 C38 . . 120.16(19) ?
C40 C39 H39 . . 119.9 ?
C38 C39 H39 . . 119.9 ?
C39 C40 C41 . . 119.96(18) ?
C39 C40 H40 . . 120.0 ?
C41 C40 H40 . . 120.0 ?
C40 C41 C42 . . 120.11(19) ?
C40 C41 H41 . . 119.9 ?
C42 C41 H41 . . 119.9 ?
C41 C42 C37 . . 120.44(18) ?
C41 C42 H42 . . 119.8 ?
C37 C42 H42 . . 119.8 ?

loop_
_geom_bond_atom_site_label_1
_geom_bond_atom_site_label_2
_geom_bond_site_symmetry_2
_geom_bond_distance
_geom_bond_publ_flag
Pd1 P2 . 2.3067(5) ?
Pd1 P1 . 2.3206(5) ?
Pd1 S2 . 2.3236(5) ?
Pd1 S1 . 2.3339(5) ?
S1 C1 . 1.7691(19) ?
S2 C1 . 1.7632(18) ?
P1 C19 . 1.8212(18) ?
P1 C7 . 1.8257(17) ?
P1 C13 . 1.8318(18) ?
P2 C37 . 1.8237(18) ?
P2 C31 . 1.8246(18) ?
P2 C25 . 1.8320(19) ?
N1 C1 . 1.275(2) ?
N1 C2 . 1.421(2) ?
N2 C3 . 1.340(3) ?
N2 C2 . 1.342(2) ?
C2 C6 . 1.389(3) ?
C3 C4 . 1.375(3) ?
C3 H3 . 0.9500 ?
C4 C5 . 1.375(3) ?
C4 H4 . 0.9500 ?
C5 C6 . 1.387(3) ?
C5 H5 . 0.9500 ?
C6 H6 . 0.9500 ?
C7 C8 . 1.390(3) ?
C7 C12 . 1.400(3) ?
C8 C9 . 1.392(3) ?
C8 H8 . 0.9500 ?
C9 C10 . 1.381(3) ?
C9 H9 . 0.9500 ?
C10 C11 . 1.382(3) ?
C10 H10 . 0.9500 ?
C11 C12 . 1.387(3) ?
C11 H11 . 0.9500 ?
C12 H12 . 0.9500 ?
C13 C14 . 1.395(3) ?
C13 C18 . 1.399(3) ?
C14 C15 . 1.390(3) ?
C14 H14 . 0.9500 ?
C15 C16 . 1.378(3) ?
C15 H15 . 0.9500 ?
C16 C17 . 1.377(3) ?
C16 H16 . 0.9500 ?
C17 C18 . 1.390(3) ?
C17 H17 . 0.9500 ?
C18 H18 . 0.9500 ?
C19 C24 . 1.393(2) ?
C19 C20 . 1.400(3) ?
C20 C21 . 1.389(3) ?
C20 H20 . 0.9500 ?
C21 C22 . 1.383(3) ?
C21 H21 . 0.9500 ?
C22 C23 . 1.385(3) ?
C22 H22 . 0.9500 ?
C23 C24 . 1.393(3) ?
C23 H23 . 0.9500 ?
C24 H24 . 0.9500 ?
C25 C26 . 1.395(3) ?
C25 C30 . 1.397(3) ?
C26 C27 . 1.394(3) ?
C26 H26 . 0.9500 ?
C27 C28 . 1.378(4) ?
C27 H27 . 0.9500 ?
C28 C29 . 1.384(4) ?
C28 H28 . 0.9500 ?
C29 C30 . 1.389(3) ?
C29 H29 . 0.9500 ?
C30 H30 . 0.9500 ?
C31 C36 . 1.391(2) ?
C31 C32 . 1.397(3) ?
C32 C33 . 1.385(3) ?
C32 H32 . 0.9500 ?
C33 C34 . 1.388(3) ?
C33 H33 . 0.9500 ?
C34 C35 . 1.377(3) ?
C34 H34 . 0.9500 ?
C35 C36 . 1.393(3) ?
C35 H35 . 0.9500 ?
C36 H36 . 0.9500 ?
C37 C38 . 1.395(3) ?
C37 C42 . 1.395(2) ?
C38 C39 . 1.390(3) ?
C38 H38 . 0.9500 ?
C39 C40 . 1.380(3) ?
C39 H39 . 0.9500 ?
C40 C41 . 1.388(3) ?
C40 H40 . 0.9500 ?
C41 C42 . 1.388(3) ?
C41 H41 . 0.9500 ?
C42 H42 . 0.9500 ?

loop_
_geom_hbond_atom_site_label_D
_geom_hbond_atom_site_label_H
_geom_hbond_atom_site_label_A
_geom_hbond_site_symmetry_A
_geom_hbond_distance_DH
_geom_hbond_distance_HA
_geom_hbond_distance_DA
_geom_hbond_angle_DHA
C15 H15 Cg1 1_445 0.95 2.73 3.4991(3) 139
C20 H20 Cg2 2_566 0.95 2.93 3.7152(2) 141
C9 H9 Cg3 2_566 0.95 2.70 3.4657(2) 138
C4 H4 Cg4 2_676 0.95 2.72 3.5712(2) 150
C35 H35 Cg5 2_555 0.95 2.98 3.7681(2) 141

loop_
_geom_torsion_atom_site_label_1
_geom_torsion_atom_site_label_2
_geom_torsion_atom_site_label_3
_geom_torsion_atom_site_label_4
_geom_torsion_site_symmetry_1
_geom_torsion_site_symmetry_2
_geom_torsion_site_symmetry_3
_geom_torsion_site_symmetry_4
_geom_torsion
_geom_torsion_publ_flag
P1 Pd1 S1 C1 . . . . -173.50(6) ?
S2 Pd1 S1 C1 . . . . 3.32(6) ?
P2 Pd1 S2 C1 . . . . 179.85(6) ?
P1 Pd1 S2 C1 . . . . 8.20(9) ?
S1 Pd1 S2 C1 . . . . -3.33(6) ?
P2 Pd1 P1 C19 . . . . -114.37(6) ?
S2 Pd1 P1 C19 . . . . 57.20(9) ?
S1 Pd1 P1 C19 . . . . 68.37(6) ?
P2 Pd1 P1 C7 . . . . 128.56(6) ?
S2 Pd1 P1 C7 . . . . -59.86(9) ?
S1 Pd1 P1 C7 . . . . -48.70(6) ?
P2 Pd1 P1 C13 . . . . 6.03(7) ?
S2 Pd1 P1 C13 . . . . 177.61(8) ?
S1 Pd1 P1 C13 . . . . -171.23(7) ?
P1 Pd1 P2 C37 . . . . 70.58(6) ?
S2 Pd1 P2 C37 . . . . -107.07(6) ?
P1 Pd1 P2 C31 . . . . -53.70(6) ?
S2 Pd1 P2 C31 . . . . 128.65(6) ?
P1 Pd1 P2 C25 . . . . -170.83(7) ?
S2 Pd1 P2 C25 . . . . 11.52(7) ?
C2 N1 C1 S2 . . . . -178.05(14) ?
C2 N1 C1 S1 . . . . 0.8(3) ?
Pd1 S2 C1 N1 . . . . -176.49(15) ?
Pd1 S2 C1 S1 . . . . 4.46(8) ?
Pd1 S1 C1 N1 . . . . 176.59(17) ?
Pd1 S1 C1 S2 . . . . -4.44(8) ?
C3 N2 C2 C6 . . . . 2.3(3) ?
C3 N2 C2 N1 . . . . 178.74(17) ?
C1 N1 C2 N2 . . . . 123.01(19) ?
C1 N1 C2 C6 . . . . -60.6(3) ?
C2 N2 C3 C4 . . . . -0.6(3) ?
N2 C3 C4 C5 . . . . -0.9(3) ?
C3 C4 C5 C6 . . . . 0.6(3) ?
C4 C5 C6 C2 . . . . 1.1(3) ?
N2 C2 C6 C5 . . . . -2.6(3) ?
N1 C2 C6 C5 . . . . -178.74(18) ?
C19 P1 C7 C8 . . . . -0.90(18) ?
C13 P1 C7 C8 . . . . -109.69(16) ?
Pd1 P1 C7 C8 . . . . 118.17(15) ?
C19 P1 C7 C12 . . . . -176.58(14) ?
C13 P1 C7 C12 . . . . 74.64(16) ?
Pd1 P1 C7 C12 . . . . -57.50(15) ?
C12 C7 C8 C9 . . . . -1.5(3) ?
P1 C7 C8 C9 . . . . -177.10(14) ?
C7 C8 C9 C10 . . . . -1.3(3) ?
C8 C9 C10 C11 . . . . 2.5(3) ?
C9 C10 C11 C12 . . . . -0.8(3) ?
C10 C11 C12 C7 . . . . -2.1(3) ?
C8 C7 C12 C11 . . . . 3.2(3) ?
P1 C7 C12 C11 . . . . 179.03(15) ?
C19 P1 C13 C14 . . . . -137.46(16) ?
C7 P1 C13 C14 . . . . -25.11(18) ?
Pd1 P1 C13 C14 . . . . 98.32(16) ?
C19 P1 C13 C18 . . . . 45.87(16) ?
C7 P1 C13 C18 . . . . 158.23(15) ?
Pd1 P1 C13 C18 . . . . -78.34(16) ?
C18 C13 C14 C15 . . . . 0.9(3) ?
P1 C13 C14 C15 . . . . -175.73(15) ?
C13 C14 C15 C16 . . . . -0.1(3) ?
C14 C15 C16 C17 . . . . -0.4(3) ?
C15 C16 C17 C18 . . . . 0.2(3) ?
C16 C17 C18 C13 . . . . 0.6(3) ?
C14 C13 C18 C17 . . . . -1.2(3) ?
P1 C13 C18 C17 . . . . 175.65(16) ?
C7 P1 C19 C24 . . . . 121.46(15) ?
C13 P1 C19 C24 . . . . -127.42(15) ?
Pd1 P1 C19 C24 . . . . 4.21(16) ?
C7 P1 C19 C20 . . . . -60.49(16) ?
C13 P1 C19 C20 . . . . 50.63(16) ?
Pd1 P1 C19 C20 . . . . -177.74(13) ?
C24 C19 C20 C21 . . . . -1.0(3) ?
P1 C19 C20 C21 . . . . -179.10(15) ?
C19 C20 C21 C22 . . . . 1.4(3) ?
C20 C21 C22 C23 . . . . -0.4(3) ?
C21 C22 C23 C24 . . . . -1.0(3) ?
C22 C23 C24 C19 . . . . 1.4(3) ?
C20 C19 C24 C23 . . . . -0.4(3) ?
P1 C19 C24 C23 . . . . 177.72(14) ?
C37 P2 C25 C26 . . . . -115.11(16) ?
C31 P2 C25 C26 . . . . -2.26(17) ?
Pd1 P2 C25 C26 . . . . 118.96(14) ?
C37 P2 C25 C30 . . . . 64.24(15) ?
C31 P2 C25 C30 . . . . 177.10(14) ?
Pd1 P2 C25 C30 . . . . -61.69(15) ?
C30 C25 C26 C27 . . . . -0.4(3) ?
P2 C25 C26 C27 . . . . 178.91(15) ?
C25 C26 C27 C28 . . . . 1.2(3) ?
C26 C27 C28 C29 . . . . -0.7(3) ?
C27 C28 C29 C30 . . . . -0.5(3) ?
C28 C29 C30 C25 . . . . 1.3(3) ?
C26 C25 C30 C29 . . . . -0.8(3) ?
P2 C25 C30 C29 . . . . 179.85(15) ?
C37 P2 C31 C36 . . . . 8.05(19) ?
C25 P2 C31 C36 . . . . -99.36(17) ?
Pd1 P2 C31 C36 . . . . 135.96(15) ?
C37 P2 C31 C32 . . . . -172.34(14) ?
C25 P2 C31 C32 . . . . 80.26(15) ?
Pd1 P2 C31 C32 . . . . -44.43(16) ?
C36 C31 C32 C33 . . . . 1.2(3) ?
P2 C31 C32 C33 . . . . -178.47(16) ?
C31 C32 C33 C34 . . . . 0.0(3) ?
C32 C33 C34 C35 . . . . -0.9(3) ?
C33 C34 C35 C36 . . . . 0.6(3) ?
C32 C31 C36 C35 . . . . -1.5(3) ?
P2 C31 C36 C35 . . . . 178.10(15) ?
C34 C35 C36 C31 . . . . 0.6(3) ?
C31 P2 C37 C38 . . . . 126.65(15) ?
C25 P2 C37 C38 . . . . -124.84(15) ?
Pd1 P2 C37 C38 . . . . 1.44(17) ?
C31 P2 C37 C42 . . . . -56.15(17) ?
C25 P2 C37 C42 . . . . 52.37(17) ?
Pd1 P2 C37 C42 . . . . 178.64(13) ?
C42 C37 C38 C39 . . . . 1.8(3) ?
P2 C37 C38 C39 . . . . 179.09(16) ?
C37 C38 C39 C40 . . . . -0.1(3) ?
C38 C39 C40 C41 . . . . -1.0(3) ?
C39 C40 C41 C42 . . . . 0.4(3) ?
C40 C41 C42 C37 . . . . 1.3(3) ?
C38 C37 C42 C41 . . . . -2.4(3) ?
P2 C37 C42 C41 . . . . -179.61(15) ?
